data_1573243
_journal_paper_doi 10.1039/D4CY01032A
_chemical_absolute_configuration ad
_chemical_formula_moiety 'C42 H34 O6 P2 Ru'
_chemical_formula_sum 'C42 H34 O6 P2 Ru'
_chemical_formula_weight 797.70
_space_group_crystal_system tetragonal
_space_group_IT_number 114
_space_group_name_Hall 'P -4 2n'
_space_group_name_H-M_alt 'P -4 21 c'
_atom_sites_solution_hydrogens geom
_atom_sites_solution_primary dual
_audit_creation_method SHELXL-2019/3
_audit_update_record
;
2023-09-20 deposited with the CCDC.	2024-11-18 downloaded from the CCDC.
;
_cell_angle_alpha 90
_cell_angle_beta 90
_cell_angle_gamma 90
_cell_formula_units_Z 4
_cell_length_a 14.82724(7)
_cell_length_b 14.82724(7)
_cell_length_c 16.45463(14)
_cell_measurement_reflns_used 26135
_cell_measurement_temperature 150(2)
_cell_measurement_theta_max 72.7940
_cell_measurement_theta_min 4.0050
_cell_volume 3617.50(4)
_computing_cell_refinement 'CrysAlisPro 1.171.42.49 (Rigaku OD, 2022)'
_computing_data_collection 'CrysAlisPro 1.171.42.49 (Rigaku OD, 2022)'
_computing_data_reduction 'CrysAlisPro 1.171.42.49 (Rigaku OD, 2022)'
_computing_molecular_graphics 'ORTEP3 for Windows - Farrugia, L. J. J. Appl. Crystallogr. 1997, 30, 565'
_computing_publication_material
;
 'WinGX publication routines, Farrugia, 
 L. J., J. Appl. Crystallogr., 1999, 32, 837-838
;
_computing_structure_refinement
;
 SHELXL-2019/2 (Sheldrick, 2019)
 Sheldrick GM (2008) Acta Crystallogr A64:112--122 and 
 C. B. H\"ubschle, G. M. Sheldrick and B. Dittrich
 ShelXle: a Qt graphical user interface for SHELXL
 J. Appl. Cryst., 44, (2011) 1281-1284.
;
_computing_structure_solution 'SHELXT 2014/5 (Sheldrick, 2014)'
_diffrn_ambient_environment N~2~
_diffrn_ambient_temperature 150.01(10)
_diffrn_detector 'CCD plate'
_diffrn_detector_area_resol_mean 8.1150
_diffrn_detector_type EosS2
_diffrn_measured_fraction_theta_full 1.000
_diffrn_measured_fraction_theta_max 0.999
_diffrn_measurement_device 'four-circle diffractometer'
_diffrn_measurement_device_type 'SuperNova, Dual, Cu at home/near, EosS2'
_diffrn_measurement_method '\w scans'
_diffrn_radiation_monochromator mirror
_diffrn_radiation_probe x-ray
_diffrn_radiation_type 'Cu K\a'
_diffrn_radiation_wavelength 1.54184
_diffrn_reflns_av_R_equivalents 0.0434
_diffrn_reflns_av_unetI/netI 0.0152
_diffrn_reflns_Laue_measured_fraction_full 1.000
_diffrn_reflns_Laue_measured_fraction_max 0.999
_diffrn_reflns_limit_h_max 18
_diffrn_reflns_limit_h_min -18
_diffrn_reflns_limit_k_max 18
_diffrn_reflns_limit_k_min -18
_diffrn_reflns_limit_l_max 20
_diffrn_reflns_limit_l_min -19
_diffrn_reflns_number 62561
_diffrn_reflns_point_group_measured_fraction_full 1.000
_diffrn_reflns_point_group_measured_fraction_max 0.996
_diffrn_reflns_theta_full 67.684
_diffrn_reflns_theta_max 72.919
_diffrn_reflns_theta_min 4.013
_diffrn_source 'micro-focus sealed X-ray tube'
_diffrn_source_type 'SuperNova (Cu) X-ray Source'
_exptl_absorpt_coefficient_mu 4.742
_exptl_absorpt_correction_T_max 1.00000
_exptl_absorpt_correction_T_min 0.66237
_exptl_absorpt_correction_type multi-scan
_exptl_absorpt_process_details
;
CrysAlisPro 1.171.42.49 (Rigaku Oxford Diffraction, 2022)
Empirical absorption correction using spherical harmonics,
implemented in SCALE3 ABSPACK scaling algorithm.
;
_exptl_crystal_colour colourless
_exptl_crystal_density_diffrn 1.465
_exptl_crystal_description prism
_exptl_crystal_F_000 1632
_exptl_crystal_recrystallization_method 'Re-crystallisation from solvent: n-hexane'
_exptl_crystal_size_max 0.100
_exptl_crystal_size_mid 0.050
_exptl_crystal_size_min 0.030
_refine_diff_density_max 0.183
_refine_diff_density_min -0.389
_refine_diff_density_rms 0.040
_refine_ls_abs_structure_details
;
 Flack x determined using 1464 quotients [(I+)-(I-)]/[(I+)+(I-)]
 (Parsons, Flack and Wagner, Acta Cryst. B69 (2013) 249-259).
;
_refine_ls_abs_structure_Flack -0.012(4)
_refine_ls_extinction_method none
_refine_ls_goodness_of_fit_ref 1.034
_refine_ls_hydrogen_treatment constr
_refine_ls_matrix_type full
_refine_ls_number_parameters 262
_refine_ls_number_reflns 3612
_refine_ls_number_restraints 0
_refine_ls_restrained_S_all 1.034
_refine_ls_R_factor_all 0.0207
_refine_ls_R_factor_gt 0.0193
_refine_ls_shift/su_max 0.001
_refine_ls_shift/su_mean 0.000
_refine_ls_structure_factor_coef Fsqd
_refine_ls_weighting_details 'w=1/[\s^2^(Fo^2^)+(0.0238P)^2^+1.1131P] where P=(Fo^2^+2Fc^2^)/3'
_refine_ls_weighting_scheme calc
_refine_ls_wR_factor_gt 0.0451
_refine_ls_wR_factor_ref 0.0457
_reflns_Friedel_coverage 0.785
_reflns_Friedel_fraction_full 1.000
_reflns_Friedel_fraction_max 0.993
_reflns_number_gt 3478
_reflns_number_total 3612
_reflns_threshold_expression 'I > 2\s(I)'
_cod_data_source_file d4cy01032a2.cif
_cod_data_source_block s23uh24
_cod_original_cell_volume 3617.50(5)
_cod_database_code 1573243
_shelx_shelxl_version_number 2019/3
_shelx_space_group_comment
;
The symmetry employed for this shelxl refinement is uniquely defined
by the following loop, which should always be used as a source of
symmetry information in preference to the above space-group names.
They are only intended as comments.
;
_shelx_estimated_absorpt_t_min 0.649
_shelx_estimated_absorpt_t_max 0.871
_oxdiff_exptl_absorpt_empirical_full_min 0.744
_oxdiff_exptl_absorpt_empirical_full_max 1.514
_oxdiff_exptl_absorpt_empirical_details
;
Empirical correction (ABSPACK) includes:
- Absorption correction using spherical harmonics
- Frame scaling
;

loop_
_space_group_symop_operation_xyz
'x, y, z'
'-x, -y, z'
'y, -x, -z'
'-y, x, -z'
'-x+1/2, y+1/2, -z+1/2'
'x+1/2, -y+1/2, -z+1/2'
'-y+1/2, -x+1/2, z+1/2'
'y+1/2, x+1/2, z+1/2'

loop_
_atom_site_label
_atom_site_type_symbol
_atom_site_fract_x
_atom_site_fract_y
_atom_site_fract_z
_atom_site_U_iso_or_equiv
_atom_site_adp_type
_atom_site_occupancy
_atom_site_site_symmetry_order
_atom_site_calc_flag
_atom_site_refinement_flags_posn
_atom_site_refinement_flags_adp
_atom_site_refinement_flags_occupancy
_atom_site_disorder_assembly
_atom_site_disorder_group
Ru Ru 0.500000 0.000000 0.29424(2) 0.01688(7) Uani 1 2 d S T P . .
P P 0.48931(4) 0.10646(4) 0.40359(3) 0.01643(12) Uani 1 1 d . . . . .
O1 O 0.63811(11) 0.01702(12) 0.30762(10) 0.0216(4) Uani 1 1 d . . . . .
O2 O 0.67153(14) 0.01146(19) 0.17487(12) 0.0394(5) Uani 1 1 d . . . . .
O3 O 0.51324(19) -0.14653(13) 0.16422(11) 0.0374(6) Uani 1 1 d . . . . .
C1 C 0.52284(17) 0.04639(17) 0.49606(15) 0.0221(6) Uani 1 1 d . . . . .
H1A H 0.589199 0.039184 0.497501 0.027 Uiso 1 1 calc R U . . .
H1B H 0.504135 0.081065 0.544639 0.027 Uiso 1 1 calc R U . . .
C2 C 0.55807(16) 0.20809(16) 0.40181(16) 0.0184(5) Uani 1 1 d . . . . .
C3 C 0.61027(19) 0.23075(18) 0.33504(17) 0.0243(6) Uani 1 1 d . . . . .
H3 H 0.614307 0.190629 0.290176 0.029 Uiso 1 1 calc R U . . .
C4 C 0.6569(2) 0.3124(2) 0.33364(19) 0.0316(7) Uani 1 1 d . . . . .
H4 H 0.692008 0.328021 0.287451 0.038 Uiso 1 1 calc R U . . .
C5 C 0.6523(2) 0.37048(19) 0.39884(19) 0.0321(6) Uani 1 1 d . . . . .
H5 H 0.683788 0.426281 0.397450 0.039 Uiso 1 1 calc R U . . .
C6 C 0.6018(2) 0.3472(2) 0.46634(19) 0.0332(7) Uani 1 1 d . . . . .
H6 H 0.599006 0.387080 0.511482 0.040 Uiso 1 1 calc R U . . .
C7 C 0.5553(2) 0.26639(19) 0.46855(17) 0.0275(6) Uani 1 1 d . . . . .
H7 H 0.521491 0.250473 0.515439 0.033 Uiso 1 1 calc R U . . .
C8 C 0.37626(17) 0.14883(17) 0.42365(16) 0.0215(5) Uani 1 1 d . . . . .
C9 C 0.3361(2) 0.1419(2) 0.4999(2) 0.0352(7) Uani 1 1 d . . . . .
H9 H 0.367805 0.113485 0.543023 0.042 Uiso 1 1 calc R U . . .
C10 C 0.2503(2) 0.1760(2) 0.5134(2) 0.0457(9) Uani 1 1 d . . . . .
H10 H 0.223309 0.170734 0.565551 0.055 Uiso 1 1 calc R U . . .
C11 C 0.2044(2) 0.2177(2) 0.4511(2) 0.0468(9) Uani 1 1 d . . . . .
H11 H 0.145261 0.240341 0.460011 0.056 Uiso 1 1 calc R U . . .
C12 C 0.2440(2) 0.2266(2) 0.3756(2) 0.0449(9) Uani 1 1 d . . . . .
H12 H 0.212774 0.256682 0.333129 0.054 Uiso 1 1 calc R U . . .
C13 C 0.3296(2) 0.1916(2) 0.3616(2) 0.0337(7) Uani 1 1 d . . . . .
H13 H 0.356266 0.196994 0.309350 0.040 Uiso 1 1 calc R U . . .
C14 C 0.69240(18) 0.02234(16) 0.24635(17) 0.0243(6) Uani 1 1 d . . . . .
C15 C 0.7861(6) 0.0483(9) 0.2667(9) 0.025(2) Uani 0.66(7) 1 d G . P A 1
C16 C 0.8184(8) 0.0419(10) 0.3457(10) 0.033(2) Uani 0.66(7) 1 d G . P A 1
H16 H 0.780984 0.017946 0.387383 0.040 Uiso 0.66(7) 1 calc R U P A 1
C17 C 0.9053(9) 0.0705(9) 0.3639(13) 0.035(2) Uani 0.66(7) 1 d G . P A 1
H17 H 0.927410 0.066048 0.417964 0.043 Uiso 0.66(7) 1 calc R U P A 1
C18 C 0.9600(6) 0.1055(8) 0.3030(16) 0.032(3) Uani 0.66(7) 1 d G . P A 1
H18 H 1.019464 0.125024 0.315405 0.039 Uiso 0.66(7) 1 calc R U P A 1
C19 C 0.9277(8) 0.1120(9) 0.2239(14) 0.037(2) Uani 0.66(7) 1 d G . P A 1
H19 H 0.965092 0.135899 0.182263 0.045 Uiso 0.66(7) 1 calc R U P A 1
C20 C 0.8407(9) 0.0834(10) 0.2057(10) 0.032(2) Uani 0.66(7) 1 d G . P A 1
H20 H 0.818666 0.087797 0.151679 0.039 Uiso 0.66(7) 1 calc R U P A 1
C15A C 0.7893(11) 0.0451(18) 0.2784(19) 0.024(4) Uani 0.34(7) 1 d G . P A 2
C16A C 0.8118(15) 0.0369(19) 0.3600(19) 0.027(4) Uani 0.34(7) 1 d G . P A 2
H16A H 0.769437 0.012495 0.397372 0.033 Uiso 0.34(7) 1 calc R U P A 2
C17A C 0.8963(17) 0.0643(19) 0.387(3) 0.033(4) Uani 0.34(7) 1 d G . P A 2
H17A H 0.911606 0.058738 0.442926 0.040 Uiso 0.34(7) 1 calc R U P A 2
C18A C 0.9582(11) 0.1000(15) 0.332(3) 0.036(5) Uani 0.34(7) 1 d G . P A 2
H18A H 1.015955 0.118782 0.350978 0.043 Uiso 0.34(7) 1 calc R U P A 2
C19A C 0.9358(14) 0.1082(16) 0.251(3) 0.032(6) Uani 0.34(7) 1 d G . P A 2
H19A H 0.978135 0.132584 0.213474 0.038 Uiso 0.34(7) 1 calc R U P A 2
C20A C 0.8513(16) 0.0807(18) 0.224(2) 0.028(4) Uani 0.34(7) 1 d G . P A 2
H20A H 0.835966 0.086342 0.167918 0.034 Uiso 0.34(7) 1 calc R U P A 2
C21 C 0.5094(2) -0.09187(17) 0.21249(14) 0.0253(5) Uani 1 1 d . . . . .

loop_
_atom_site_aniso_label
_atom_site_aniso_U_11
_atom_site_aniso_U_22
_atom_site_aniso_U_33
_atom_site_aniso_U_23
_atom_site_aniso_U_13
_atom_site_aniso_U_12
Ru 0.02331(13) 0.01640(12) 0.01095(11) 0.000 0.000 -0.00030(13)
P 0.0208(3) 0.0158(3) 0.0127(2) -0.0004(2) 0.0005(3) -0.0007(2)
O1 0.0231(8) 0.0229(10) 0.0189(8) 0.0009(7) 0.0034(6) -0.0005(7)
O2 0.0385(11) 0.0576(15) 0.0221(9) -0.0019(12) 0.0072(8) -0.0073(12)
O3 0.0623(16) 0.0286(10) 0.0212(9) -0.0086(8) 0.0083(11) -0.0031(11)
C1 0.0303(15) 0.0221(13) 0.0139(11) -0.0010(9) -0.0032(10) 0.0009(11)
C2 0.0202(12) 0.0177(11) 0.0171(12) -0.0009(10) -0.0013(10) 0.0008(9)
C3 0.0295(14) 0.0222(13) 0.0211(13) -0.0025(10) 0.0005(11) -0.0023(11)
C4 0.0348(16) 0.0320(16) 0.0281(15) 0.0020(12) 0.0051(12) -0.0115(13)
C5 0.0398(16) 0.0259(14) 0.0306(15) -0.0003(12) -0.0040(13) -0.0133(12)
C6 0.0427(17) 0.0286(14) 0.0283(16) -0.0104(12) 0.0003(13) -0.0106(13)
C7 0.0317(15) 0.0279(14) 0.0228(14) -0.0059(11) 0.0054(12) -0.0052(12)
C8 0.0222(12) 0.0170(12) 0.0252(14) -0.0051(10) 0.0033(10) -0.0032(9)
C9 0.0374(17) 0.0326(15) 0.0356(17) 0.0032(13) 0.0165(14) 0.0027(13)
C10 0.0376(19) 0.0444(19) 0.055(2) -0.0032(17) 0.0234(17) -0.0010(15)
C11 0.0228(15) 0.046(2) 0.072(3) -0.0215(19) 0.0040(17) 0.0006(14)
C12 0.0327(17) 0.051(2) 0.051(2) -0.0165(17) -0.0144(16) 0.0125(15)
C13 0.0324(16) 0.0391(17) 0.0297(16) -0.0074(13) -0.0045(13) 0.0101(13)
C14 0.0279(13) 0.0199(14) 0.0250(13) 0.0007(10) 0.0077(11) 0.0003(9)
C15 0.039(6) 0.012(4) 0.024(4) -0.005(3) -0.003(4) 0.003(3)
C16 0.027(4) 0.043(5) 0.029(4) -0.002(3) 0.011(3) 0.006(3)
C17 0.026(4) 0.057(5) 0.024(5) -0.006(4) 0.003(4) 0.008(3)
C18 0.024(3) 0.033(3) 0.039(8) -0.002(5) 0.000(3) -0.002(2)
C19 0.037(4) 0.039(4) 0.036(6) 0.011(4) 0.003(4) -0.007(3)
C20 0.036(4) 0.034(4) 0.027(4) 0.004(3) 0.001(3) -0.011(4)
C15A 0.014(8) 0.024(8) 0.033(10) 0.002(7) 0.018(6) 0.001(6)
C16A 0.021(7) 0.029(7) 0.033(7) -0.005(6) 0.000(6) 0.000(5)
C17A 0.032(7) 0.040(7) 0.029(10) -0.007(7) 0.012(7) 0.002(5)
C18A 0.033(7) 0.035(7) 0.041(16) -0.005(9) 0.002(8) 0.008(6)
C19A 0.020(6) 0.032(6) 0.043(15) 0.016(9) 0.006(8) -0.009(5)
C20A 0.029(8) 0.028(7) 0.027(9) 0.011(6) 0.000(6) 0.006(6)
C21 0.0350(15) 0.0250(12) 0.0160(10) 0.0040(9) 0.0024(13) -0.0030(12)

loop_
_atom_type_symbol
_atom_type_description
_atom_type_scat_dispersion_real
_atom_type_scat_dispersion_imag
_atom_type_scat_source
C C 0.0181 0.0091 'International Tables Vol C Tables 4.2.6.8 and 6.1.1.4'
H H 0.0000 0.0000 'International Tables Vol C Tables 4.2.6.8 and 6.1.1.4'
O O 0.0492 0.0322 'International Tables Vol C Tables 4.2.6.8 and 6.1.1.4'
P P 0.2955 0.4335 'International Tables Vol C Tables 4.2.6.8 and 6.1.1.4'
Ru Ru 0.0552 3.2960 'International Tables Vol C Tables 4.2.6.8 and 6.1.1.4'

loop_
_geom_angle_atom_site_label_1
_geom_angle_atom_site_label_2
_geom_angle_atom_site_label_3
_geom_angle
_geom_angle_site_symmetry_1
_geom_angle_site_symmetry_3
_geom_angle_publ_flag
C21 Ru C21 91.02(14) 2_655 . ?
C21 Ru O1 93.40(11) 2_655 . ?
C21 Ru O1 95.12(11) . . ?
C21 Ru O1 95.13(11) 2_655 2_655 ?
C21 Ru O1 93.40(11) . 2_655 ?
O1 Ru O1 167.82(9) . 2_655 ?
C21 Ru P 93.09(7) 2_655 . ?
C21 Ru P 175.89(7) . . ?
O1 Ru P 84.58(5) . . ?
O1 Ru P 86.29(5) 2_655 . ?
C21 Ru P 175.89(7) 2_655 2_655 ?
C21 Ru P 93.09(7) . 2_655 ?
O1 Ru P 86.29(5) . 2_655 ?
O1 Ru P 84.58(5) 2_655 2_655 ?
P Ru P 82.81(3) . 2_655 ?
C2 P C8 103.48(11) . . ?
C2 P C1 105.31(12) . . ?
C8 P C1 105.49(12) . . ?
C2 P Ru 119.72(9) . . ?
C8 P Ru 115.09(9) . . ?
C1 P Ru 106.57(8) . . ?
C14 O1 Ru 122.63(17) . . ?
C1 C1 P 108.44(13) 2_655 . ?
C1 C1 H1A 110.0 2_655 . ?
P C1 H1A 110.0 . . ?
C1 C1 H1B 110.0 2_655 . ?
P C1 H1B 110.0 . . ?
H1A C1 H1B 108.4 . . ?
C3 C2 C7 119.3(2) . . ?
C3 C2 P 121.79(19) . . ?
C7 C2 P 118.9(2) . . ?
C2 C3 C4 120.1(3) . . ?
C2 C3 H3 120.0 . . ?
C4 C3 H3 120.0 . . ?
C5 C4 C3 120.4(3) . . ?
C5 C4 H4 119.8 . . ?
C3 C4 H4 119.8 . . ?
C4 C5 C6 119.7(3) . . ?
C4 C5 H5 120.1 . . ?
C6 C5 H5 120.1 . . ?
C7 C6 C5 120.5(3) . . ?
C7 C6 H6 119.8 . . ?
C5 C6 H6 119.8 . . ?
C6 C7 C2 120.0(3) . . ?
C6 C7 H7 120.0 . . ?
C2 C7 H7 120.0 . . ?
C13 C8 C9 118.9(3) . . ?
C13 C8 P 118.9(2) . . ?
C9 C8 P 122.1(2) . . ?
C10 C9 C8 120.7(3) . . ?
C10 C9 H9 119.7 . . ?
C8 C9 H9 119.7 . . ?
C11 C10 C9 119.8(3) . . ?
C11 C10 H10 120.1 . . ?
C9 C10 H10 120.1 . . ?
C10 C11 C12 120.1(3) . . ?
C10 C11 H11 119.9 . . ?
C12 C11 H11 119.9 . . ?
C11 C12 C13 120.1(3) . . ?
C11 C12 H12 119.9 . . ?
C13 C12 H12 119.9 . . ?
C8 C13 C12 120.3(3) . . ?
C8 C13 H13 119.9 . . ?
C12 C13 H13 119.9 . . ?
O2 C14 O1 125.6(3) . . ?
O2 C14 C15 119.2(6) . . ?
O1 C14 C15 115.1(6) . . ?
O2 C14 C15A 125.6(10) . . ?
O1 C14 C15A 108.8(10) . . ?
C16 C15 C20 120.0 . . ?
C16 C15 C14 121.1(7) . . ?
C20 C15 C14 118.8(7) . . ?
C15 C16 C17 120.0 . . ?
C15 C16 H16 120.0 . . ?
C17 C16 H16 120.0 . . ?
C18 C17 C16 120.0 . . ?
C18 C17 H17 120.0 . . ?
C16 C17 H17 120.0 . . ?
C19 C18 C17 120.0 . . ?
C19 C18 H18 120.0 . . ?
C17 C18 H18 120.0 . . ?
C18 C19 C20 120.0 . . ?
C18 C19 H19 120.0 . . ?
C20 C19 H19 120.0 . . ?
C19 C20 C15 120.0 . . ?
C19 C20 H20 120.0 . . ?
C15 C20 H20 120.0 . . ?
C16A C15A C20A 120.0 . . ?
C16A C15A C14 121.7(13) . . ?
C20A C15A C14 118.1(13) . . ?
C17A C16A C15A 120.0 . . ?
C17A C16A H16A 120.0 . . ?
C15A C16A H16A 120.0 . . ?
C16A C17A C18A 120.0 . . ?
C16A C17A H17A 120.0 . . ?
C18A C17A H17A 120.0 . . ?
C19A C18A C17A 120.0 . . ?
C19A C18A H18A 120.0 . . ?
C17A C18A H18A 120.0 . . ?
C20A C19A C18A 120.0 . . ?
C20A C19A H19A 120.0 . . ?
C18A C19A H19A 120.0 . . ?
C19A C20A C15A 120.0 . . ?
C19A C20A H20A 120.0 . . ?
C15A C20A H20A 120.0 . . ?
O3 C21 Ru 178.7(3) . . ?

loop_
_geom_bond_atom_site_label_1
_geom_bond_atom_site_label_2
_geom_bond_distance
_geom_bond_site_symmetry_2
_geom_bond_publ_flag
Ru C21 1.919(2) 2_655 ?
Ru C21 1.919(2) . ?
Ru O1 2.0750(17) . ?
Ru O1 2.0751(17) 2_655 ?
Ru P 2.3988(6) . ?
Ru P 2.3988(6) 2_655 ?
P C2 1.820(2) . ?
P C8 1.820(3) . ?
P C1 1.832(3) . ?
O1 C14 1.293(3) . ?
O2 C14 1.227(3) . ?
O3 C21 1.136(3) . ?
C1 C1 1.533(5) 2_655 ?
C1 H1A 0.9900 . ?
C1 H1B 0.9900 . ?
C2 C3 1.385(4) . ?
C2 C7 1.398(4) . ?
C3 C4 1.394(4) . ?
C3 H3 0.9500 . ?
C4 C5 1.378(4) . ?
C4 H4 0.9500 . ?
C5 C6 1.383(4) . ?
C5 H5 0.9500 . ?
C6 C7 1.383(4) . ?
C6 H6 0.9500 . ?
C7 H7 0.9500 . ?
C8 C13 1.386(4) . ?
C8 C9 1.392(4) . ?
C9 C10 1.388(4) . ?
C9 H9 0.9500 . ?
C10 C11 1.378(5) . ?
C10 H10 0.9500 . ?
C11 C12 1.380(5) . ?
C11 H11 0.9500 . ?
C12 C13 1.390(4) . ?
C12 H12 0.9500 . ?
C13 H13 0.9500 . ?
C14 C15 1.479(9) . ?
C14 C15A 1.567(19) . ?
C15 C16 1.3900 . ?
C15 C20 1.3900 . ?
C16 C17 1.3900 . ?
C16 H16 0.9500 . ?
C17 C18 1.3900 . ?
C17 H17 0.9500 . ?
C18 C19 1.3900 . ?
C18 H18 0.9500 . ?
C19 C20 1.3900 . ?
C19 H19 0.9500 . ?
C20 H20 0.9500 . ?
C15A C16A 1.3900 . ?
C15A C20A 1.3900 . ?
C16A C17A 1.3900 . ?
C16A H16A 0.9500 . ?
C17A C18A 1.3900 . ?
C17A H17A 0.9500 . ?
C18A C19A 1.3900 . ?
C18A H18A 0.9500 . ?
C19A C20A 1.3900 . ?
C19A H19A 0.9500 . ?
C20A H20A 0.9500 . ?

loop_
_geom_torsion_atom_site_label_1
_geom_torsion_atom_site_label_2
_geom_torsion_atom_site_label_3
_geom_torsion_atom_site_label_4
_geom_torsion
_geom_torsion_site_symmetry_1
_geom_torsion_site_symmetry_2
_geom_torsion_site_symmetry_3
_geom_torsion_site_symmetry_4
_geom_torsion_publ_flag
C2 P C1 C1 -172.40(19) . . . 2_655 ?
C8 P C1 C1 78.5(2) . . . 2_655 ?
Ru P C1 C1 -44.2(2) . . . 2_655 ?
C8 P C2 C3 -123.1(2) . . . . ?
C1 P C2 C3 126.3(2) . . . . ?
Ru P C2 C3 6.6(2) . . . . ?
C8 P C2 C7 54.4(2) . . . . ?
C1 P C2 C7 -56.1(2) . . . . ?
Ru P C2 C7 -175.86(18) . . . . ?
C7 C2 C3 C4 -2.2(4) . . . . ?
P C2 C3 C4 175.4(2) . . . . ?
C2 C3 C4 C5 0.8(5) . . . . ?
C3 C4 C5 C6 0.6(5) . . . . ?
C4 C5 C6 C7 -0.5(5) . . . . ?
C5 C6 C7 C2 -1.0(5) . . . . ?
C3 C2 C7 C6 2.3(4) . . . . ?
P C2 C7 C6 -175.3(2) . . . . ?
C2 P C8 C13 74.8(2) . . . . ?
C1 P C8 C13 -174.9(2) . . . . ?
Ru P C8 C13 -57.7(2) . . . . ?
C2 P C8 C9 -103.4(2) . . . . ?
C1 P C8 C9 6.9(3) . . . . ?
Ru P C8 C9 124.1(2) . . . . ?
C13 C8 C9 C10 0.9(5) . . . . ?
P C8 C9 C10 179.1(3) . . . . ?
C8 C9 C10 C11 -0.3(5) . . . . ?
C9 C10 C11 C12 -0.9(6) . . . . ?
C10 C11 C12 C13 1.6(5) . . . . ?
C9 C8 C13 C12 -0.2(4) . . . . ?
P C8 C13 C12 -178.5(2) . . . . ?
C11 C12 C13 C8 -1.0(5) . . . . ?
Ru O1 C14 O2 -5.8(4) . . . . ?
Ru O1 C14 C15 171.0(6) . . . . ?
Ru O1 C14 C15A 174.1(11) . . . . ?
O2 C14 C15 C16 -165.4(6) . . . . ?
O1 C14 C15 C16 17.5(10) . . . . ?
O2 C14 C15 C20 17.3(10) . . . . ?
O1 C14 C15 C20 -159.7(6) . . . . ?
C20 C15 C16 C17 0.0 . . . . ?
C14 C15 C16 C17 -177.2(10) . . . . ?
C15 C16 C17 C18 0.0 . . . . ?
C16 C17 C18 C19 0.0 . . . . ?
C17 C18 C19 C20 0.0 . . . . ?
C18 C19 C20 C15 0.0 . . . . ?
C16 C15 C20 C19 0.0 . . . . ?
C14 C15 C20 C19 177.2(10) . . . . ?
O2 C14 C15A C16A -165.6(10) . . . . ?
O1 C14 C15A C16A 14.5(16) . . . . ?
O2 C14 C15A C20A 19.4(19) . . . . ?
O1 C14 C15A C20A -160.6(11) . . . . ?
C20A C15A C16A C17A 0.0 . . . . ?
C14 C15A C16A C17A -175.0(19) . . . . ?
C15A C16A C17A C18A 0.0 . . . . ?
C16A C17A C18A C19A 0.0 . . . . ?
C17A C18A C19A C20A 0.0 . . . . ?
C18A C19A C20A C15A 0.0 . . . . ?
C16A C15A C20A C19A 0.0 . . . . ?
C14 C15A C20A C19A 175.1(18) . . . . ?
